data_7021892
loop_
_publ_author_name
'Song, Shaodi'
'Ma, Haiyan'
'Yang, Yang'

_publ_section_title
;
 Magnesium complexes supported by salan-like ligands: Synthesis,
 characterization and their application in the ring-opening polymerization
 of rac-lactide.
;
_journal_issue 39
_journal_name_full 'Dalton transactions (Cambridge, England : 2003)'
_journal_page_first 14200
_journal_page_last 14211
_journal_paper_doi 10.1039/c3dt51344k
_journal_volume 42
_journal_year 2013
_chemical_formula_sum 'C31 H55 Mg N3 O2 Si2'
_chemical_formula_weight 582.27
_chemical_name_systematic
; 
 ? 
;
_space_group_IT_number 14
_symmetry_cell_setting monoclinic
_symmetry_space_group_name_Hall '-P 2yn'
_symmetry_space_group_name_H-M 'P 1 21/n 1'
_atom_sites_solution_hydrogens geom
_atom_sites_solution_primary direct
_atom_sites_solution_secondary difmap
_audit_creation_method SHELXL-97
_cell_angle_alpha 90.00
_cell_angle_beta 114.3660(10)
_cell_angle_gamma 90.00
_cell_formula_units_Z 4
_cell_length_a 14.9422(11)
_cell_length_b 17.3627(13)
_cell_length_c 14.9983(12)
_cell_measurement_reflns_used 2803
_cell_measurement_temperature 293(2)
_cell_measurement_theta_max 41.610
_cell_measurement_theta_min 4.692
_cell_volume 3544.5(5)
_computing_cell_refinement 'Bruker SMART'
_computing_data_collection 'Bruker SMART'
_computing_data_reduction 'Bruker SHELXTL'
_computing_molecular_graphics 'Bruker SHELXTL'
_computing_publication_material 'Bruker SHELXTL'
_computing_structure_refinement 'SHELXL-97 (Sheldrick, 1997)'
_computing_structure_solution 'SHELXS-97 (Sheldrick, 1990)'
_diffrn_ambient_temperature 293(2)
_diffrn_measured_fraction_theta_full 0.998
_diffrn_measured_fraction_theta_max 0.998
_diffrn_measurement_device_type 'CCD area detector'
_diffrn_measurement_method 'phi and omega scans'
_diffrn_radiation_monochromator graphite
_diffrn_radiation_source 'fine-focus sealed tube'
_diffrn_radiation_type MoK\a
_diffrn_radiation_wavelength 0.71073
_diffrn_reflns_av_R_equivalents 0.0461
_diffrn_reflns_av_sigmaI/netI 0.0598
_diffrn_reflns_limit_h_max 18
_diffrn_reflns_limit_h_min -11
_diffrn_reflns_limit_k_max 20
_diffrn_reflns_limit_k_min -21
_diffrn_reflns_limit_l_max 16
_diffrn_reflns_limit_l_min -18
_diffrn_reflns_number 19159
_diffrn_reflns_theta_full 26.00
_diffrn_reflns_theta_max 26.00
_diffrn_reflns_theta_min 1.62
_exptl_absorpt_coefficient_mu 0.147
_exptl_absorpt_correction_T_max 1.00000
_exptl_absorpt_correction_T_min 0.47141
_exptl_absorpt_correction_type empirical
_exptl_absorpt_process_details sadabs
_exptl_crystal_colour colorless
_exptl_crystal_density_diffrn 1.091
_exptl_crystal_density_method 'not measured'
_exptl_crystal_description prismatic
_exptl_crystal_F_000 1272
_exptl_crystal_size_max 0.268
_exptl_crystal_size_mid 0.213
_exptl_crystal_size_min 0.169
_refine_diff_density_max 0.342
_refine_diff_density_min -0.252
_refine_diff_density_rms 0.042
_refine_ls_extinction_method none
_refine_ls_goodness_of_fit_ref 0.983
_refine_ls_hydrogen_treatment mixed
_refine_ls_matrix_type full
_refine_ls_number_parameters 403
_refine_ls_number_reflns 6957
_refine_ls_number_restraints 42
_refine_ls_restrained_S_all 0.995
_refine_ls_R_factor_all 0.1084
_refine_ls_R_factor_gt 0.0531
_refine_ls_shift/su_max 0.000
_refine_ls_shift/su_mean 0.000
_refine_ls_structure_factor_coef Fsqd
_refine_ls_weighting_details 'calc w=1/[\s^2^(Fo^2^)+(0.0770P)^2^+0.0000P] where P=(Fo^2^+2Fc^2^)/3'
_refine_ls_weighting_scheme calc
_refine_ls_wR_factor_gt 0.1254
_refine_ls_wR_factor_ref 0.1510
_reflns_number_gt 3880
_reflns_number_total 6957
_reflns_threshold_expression >2sigma(I)
_cod_data_source_file c3dt51344k.txt
_cod_data_source_block cd211292
_cod_depositor_comments
;
The following automatic conversions were performed:

'_symmetry_cell_setting' value 'Monoclinic' changed to 'monoclinic'
according to /home/saulius/struct/CIF-dictionaries/cif_core.dic
dictionary named 'cif_core.dic' version 2.4.2 from 2011-04-26.

Automatic conversion script
Id: cif_fix_values 1891 2012-01-12 08:04:46Z andrius 
;
_cod_original_sg_symbol_H-M P2(1)/n
_cod_database_code 7021892

loop_
_symmetry_equiv_pos_as_xyz
'x, y, z'
'-x+1/2, y+1/2, -z+1/2'
'-x, -y, -z'
'x-1/2, -y-1/2, z-1/2'

loop_
_atom_site_label
_atom_site_type_symbol
_atom_site_fract_x
_atom_site_fract_y
_atom_site_fract_z
_atom_site_U_iso_or_equiv
_atom_site_adp_type
_atom_site_occupancy
_atom_site_symmetry_multiplicity
_atom_site_calc_flag
_atom_site_refinement_flags
_atom_site_disorder_assembly
_atom_site_disorder_group
Mg1 Mg 0.22845(6) 0.63281(5) 0.31439(6) 0.0436(2) Uani 1 1 d . . .
Si1 Si 0.13647(7) 0.60168(5) 0.46267(7) 0.0653(3) Uani 1 1 d . . .
Si2 Si 0.16492(7) 0.46572(5) 0.35450(7) 0.0658(3) Uani 1 1 d . . .
N1 N 0.26420(15) 0.75895(11) 0.33637(15) 0.0487(5) Uani 1 1 d . . .
N2 N 0.38943(15) 0.63011(12) 0.40837(15) 0.0511(5) Uani 1 1 d . . .
N3 N 0.17194(14) 0.55970(12) 0.38169(15) 0.0495(5) Uani 1 1 d . . .
O1 O 0.07905(12) 0.67650(10) 0.21085(13) 0.0568(5) Uani 1 1 d . . .
O2 O 0.24835(12) 0.59962(10) 0.20219(12) 0.0507(4) Uani 1 1 d . . .
C1 C 0.0356(2) 0.74252(16) 0.22627(19) 0.0552(7) Uani 1 1 d . . .
C2 C -0.0582(2) 0.7443(2) 0.2210(2) 0.0723(9) Uani 1 1 d . . .
H2 H -0.0974 0.7004 0.2039 0.087 Uiso 1 1 calc R . .
C3 C -0.0933(3) 0.8120(3) 0.2413(3) 0.0940(12) Uani 1 1 d . . .
H3 H -0.1563 0.8136 0.2394 0.113 Uiso 1 1 calc R . .
C4 C -0.0380(3) 0.8763(3) 0.2641(2) 0.0950(13) Uani 1 1 d . . .
H4 H -0.0632 0.9219 0.2768 0.114 Uiso 1 1 calc R . .
C5 C 0.0557(3) 0.87454(18) 0.2685(2) 0.0779(10) Uani 1 1 d . . .
H5 H 0.0937 0.9191 0.2848 0.093 Uiso 1 1 calc R . .
C6 C 0.0943(2) 0.80735(16) 0.24896(19) 0.0560(7) Uani 1 1 d . . .
C7 C 0.1950(2) 0.80412(15) 0.2519(2) 0.0598(8) Uani 1 1 d . . .
H7A H 0.2199 0.8561 0.2556 0.072 Uiso 1 1 calc R . .
H7B H 0.1918 0.7812 0.1917 0.072 Uiso 1 1 calc R . .
C8 C 0.3606(2) 0.75795(16) 0.3314(2) 0.0621(8) Uani 1 1 d . . .
H8A H 0.3865 0.8100 0.3395 0.075 Uiso 1 1 calc R . .
H8B H 0.3527 0.7397 0.2675 0.075 Uiso 1 1 calc R . .
C9 C 0.4330(2) 0.70669(17) 0.4096(2) 0.0645(8) Uani 1 1 d . . .
H9A H 0.4920 0.7010 0.3983 0.077 Uiso 1 1 calc R . .
H9B H 0.4511 0.7303 0.4733 0.077 Uiso 1 1 calc R . .
C10 C 0.42779(18) 0.57150(16) 0.35985(19) 0.0545(7) Uani 1 1 d . . .
H10A H 0.4962 0.5617 0.4019 0.065 Uiso 1 1 calc R . .
H10B H 0.3921 0.5238 0.3542 0.065 Uiso 1 1 calc R . .
C11 C 0.42041(18) 0.59308(14) 0.26095(18) 0.0485(6) Uani 1 1 d . . .
C12 C 0.5050(2) 0.60264(15) 0.2456(2) 0.0572(7) Uani 1 1 d . . .
H12 H 0.5656 0.5980 0.2987 0.069 Uiso 1 1 calc R . .
C13 C 0.5029(2) 0.61866(15) 0.1555(2) 0.0572(7) Uani 1 1 d . A .
C14 C 0.4103(2) 0.62120(15) 0.0783(2) 0.0585(7) Uani 1 1 d . . .
H14 H 0.4068 0.6296 0.0157 0.070 Uiso 1 1 calc R . .
C15 C 0.32290(19) 0.61205(14) 0.08847(19) 0.0480(6) Uani 1 1 d . . .
C16 C 0.32752(18) 0.60132(14) 0.18319(18) 0.0451(6) Uani 1 1 d . . .
C17 C 0.0159(2) 0.61501(17) 0.1567(2) 0.0716(9) Uani 1 1 d . . .
H17A H -0.0137 0.5914 0.1958 0.107 Uiso 1 1 calc R . .
H17B H 0.0537 0.5774 0.1403 0.107 Uiso 1 1 calc R . .
H17C H -0.0346 0.6351 0.0978 0.107 Uiso 1 1 calc R . .
C18 C 0.2729(2) 0.79685(16) 0.4279(2) 0.0634(8) Uani 1 1 d . . .
H18A H 0.3152 0.7669 0.4830 0.095 Uiso 1 1 calc R . .
H18B H 0.2091 0.8007 0.4286 0.095 Uiso 1 1 calc R . .
H18C H 0.3001 0.8475 0.4315 0.095 Uiso 1 1 calc R . .
C19 C 0.4129(2) 0.60316(19) 0.50849(19) 0.0682(8) Uani 1 1 d . . .
H19A H 0.4829 0.6007 0.5444 0.102 Uiso 1 1 calc R . .
H19B H 0.3852 0.5529 0.5061 0.102 Uiso 1 1 calc R . .
H19C H 0.3859 0.6383 0.5403 0.102 Uiso 1 1 calc R . .
C20 C 0.2241(2) 0.61114(16) -0.00077(19) 0.0560(7) Uani 1 1 d . . .
C21 C 0.1734(2) 0.53433(17) -0.0048(2) 0.0764(9) Uani 1 1 d . . .
H21A H 0.1670 0.5262 0.0556 0.115 Uiso 1 1 calc R . .
H21B H 0.2118 0.4935 -0.0145 0.115 Uiso 1 1 calc R . .
H21C H 0.1094 0.5349 -0.0580 0.115 Uiso 1 1 calc R . .
C22 C 0.1584(2) 0.67676(17) 0.0040(2) 0.0726(9) Uani 1 1 d . . .
H22A H 0.1490 0.6728 0.0634 0.109 Uiso 1 1 calc R . .
H22B H 0.0960 0.6737 -0.0512 0.109 Uiso 1 1 calc R . .
H22C H 0.1890 0.7252 0.0028 0.109 Uiso 1 1 calc R . .
C23 C 0.2360(2) 0.6208(2) -0.0972(2) 0.0876(11) Uani 1 1 d . . .
H23A H 0.1729 0.6172 -0.1513 0.131 Uiso 1 1 calc R . .
H23B H 0.2782 0.5810 -0.1024 0.131 Uiso 1 1 calc R . .
H23C H 0.2644 0.6702 -0.0980 0.131 Uiso 1 1 calc R . .
C24 C 0.5954(2) 0.6344(2) 0.1397(2) 0.0740(9) Uani 1 1 d D . .
C25 C 0.5928(8) 0.7145(5) 0.1037(10) 0.123(4) Uani 0.55 1 d PDU A 1
H25A H 0.6546 0.7265 0.1015 0.185 Uiso 0.55 1 calc PR A 1
H25B H 0.5809 0.7497 0.1470 0.185 Uiso 0.55 1 calc PR A 1
H25C H 0.5411 0.7191 0.0392 0.185 Uiso 0.55 1 calc PR A 1
C26 C 0.5971(7) 0.5797(6) 0.0592(9) 0.124(4) Uani 0.55 1 d PDU A 1
H26A H 0.5459 0.5940 -0.0027 0.186 Uiso 0.55 1 calc PR A 1
H26B H 0.5868 0.5277 0.0747 0.186 Uiso 0.55 1 calc PR A 1
H26C H 0.6596 0.5835 0.0555 0.186 Uiso 0.55 1 calc PR A 1
C27 C 0.6890(7) 0.6199(8) 0.2297(8) 0.129(5) Uani 0.55 1 d PDU A 1
H27A H 0.6890 0.5680 0.2519 0.194 Uiso 0.55 1 calc PR A 1
H27B H 0.6930 0.6552 0.2805 0.194 Uiso 0.55 1 calc PR A 1
H27C H 0.7445 0.6272 0.2140 0.194 Uiso 0.55 1 calc PR A 1
C25' C 0.6361(10) 0.7135(8) 0.1884(12) 0.144(5) Uani 0.45 1 d PDU A 2
H25D H 0.6803 0.7337 0.1624 0.216 Uiso 0.45 1 calc PR A 2
H25E H 0.6706 0.7068 0.2579 0.216 Uiso 0.45 1 calc PR A 2
H25F H 0.5826 0.7487 0.1748 0.216 Uiso 0.45 1 calc PR A 2
C26' C 0.5796(10) 0.6393(12) 0.0350(9) 0.149(5) Uani 0.45 1 d PDU A 2
H26D H 0.5388 0.6829 0.0050 0.224 Uiso 0.45 1 calc PR A 2
H26E H 0.5479 0.5932 0.0016 0.224 Uiso 0.45 1 calc PR A 2
H26F H 0.6418 0.6449 0.0311 0.224 Uiso 0.45 1 calc PR A 2
C27' C 0.6713(10) 0.5731(8) 0.1861(12) 0.133(6) Uani 0.45 1 d PDU A 2
H27D H 0.6430 0.5235 0.1630 0.200 Uiso 0.45 1 calc PR A 2
H27E H 0.6937 0.5754 0.2560 0.200 Uiso 0.45 1 calc PR A 2
H27F H 0.7259 0.5814 0.1691 0.200 Uiso 0.45 1 calc PR A 2
C28 C 0.0028(3) 0.6045(2) 0.4270(3) 0.1005(12) Uani 1 1 d . . .
H28A H -0.0294 0.6247 0.3618 0.151 Uiso 1 1 calc R . .
H28B H -0.0111 0.6369 0.4716 0.151 Uiso 1 1 calc R . .
H28C H -0.0207 0.5534 0.4290 0.151 Uiso 1 1 calc R . .
C29 C 0.1926(3) 0.5613(2) 0.5884(2) 0.1018(12) Uani 1 1 d . . .
H29A H 0.1695 0.5096 0.5878 0.153 Uiso 1 1 calc R . .
H29B H 0.1744 0.5924 0.6312 0.153 Uiso 1 1 calc R . .
H29C H 0.2628 0.5610 0.6113 0.153 Uiso 1 1 calc R . .
C30 C 0.0425(3) 0.4215(2) 0.3152(3) 0.1129(14) Uani 1 1 d . . .
H30A H 0.0236 0.4207 0.3691 0.169 Uiso 1 1 calc R . .
H30B H 0.0444 0.3697 0.2935 0.169 Uiso 1 1 calc R . .
H30C H -0.0045 0.4509 0.2624 0.169 Uiso 1 1 calc R . .
C31 C 0.2484(3) 0.4026(2) 0.4515(4) 0.143(2) Uani 1 1 d . . .
H31A H 0.3152 0.4155 0.4647 0.214 Uiso 1 1 calc R . .
H31B H 0.2361 0.3499 0.4306 0.214 Uiso 1 1 calc R . .
H31C H 0.2376 0.4094 0.5098 0.214 Uiso 1 1 calc R . .
H1 H 0.1675(18) 0.6789(15) 0.4741(19) 0.080(8) Uiso 1 1 d . . .
H2A H 0.1899(18) 0.4566(15) 0.2703(19) 0.080(9) Uiso 1 1 d . . .

loop_
_atom_site_aniso_label
_atom_site_aniso_U_11
_atom_site_aniso_U_22
_atom_site_aniso_U_33
_atom_site_aniso_U_23
_atom_site_aniso_U_13
_atom_site_aniso_U_12
Mg1 0.0410(5) 0.0441(5) 0.0461(5) -0.0012(4) 0.0183(4) -0.0025(4)
Si1 0.0843(6) 0.0543(5) 0.0778(6) -0.0072(4) 0.0541(5) -0.0145(4)
Si2 0.0805(6) 0.0480(5) 0.0814(6) -0.0007(4) 0.0461(5) -0.0031(4)
N1 0.0530(13) 0.0473(12) 0.0476(13) -0.0029(10) 0.0226(10) -0.0093(10)
N2 0.0440(13) 0.0620(14) 0.0449(13) -0.0013(11) 0.0160(10) -0.0053(10)
N3 0.0504(13) 0.0483(12) 0.0551(13) 0.0014(10) 0.0272(10) -0.0033(10)
O1 0.0473(11) 0.0475(11) 0.0691(13) -0.0003(9) 0.0176(9) 0.0019(8)
O2 0.0403(10) 0.0656(11) 0.0470(10) -0.0047(8) 0.0188(8) -0.0019(8)
C1 0.0564(19) 0.0569(17) 0.0521(17) 0.0124(13) 0.0220(13) 0.0155(14)
C2 0.059(2) 0.084(2) 0.074(2) 0.0200(17) 0.0266(16) 0.0176(17)
C3 0.081(3) 0.124(4) 0.080(3) 0.019(2) 0.037(2) 0.047(3)
C4 0.108(3) 0.105(3) 0.062(2) 0.004(2) 0.025(2) 0.058(3)
C5 0.104(3) 0.062(2) 0.056(2) 0.0062(15) 0.0205(18) 0.0239(19)
C6 0.067(2) 0.0519(17) 0.0450(16) 0.0102(13) 0.0190(14) 0.0121(14)
C7 0.080(2) 0.0443(15) 0.0560(18) 0.0046(13) 0.0286(16) -0.0077(14)
C8 0.068(2) 0.0523(17) 0.074(2) -0.0085(15) 0.0369(16) -0.0221(14)
C9 0.0471(18) 0.076(2) 0.068(2) -0.0162(16) 0.0208(15) -0.0174(15)
C10 0.0412(16) 0.0643(17) 0.0548(17) 0.0076(14) 0.0164(13) 0.0047(13)
C11 0.0438(16) 0.0556(16) 0.0484(16) 0.0058(12) 0.0214(13) 0.0054(12)
C12 0.0456(17) 0.0661(18) 0.0570(18) 0.0055(14) 0.0183(14) 0.0042(13)
C13 0.0545(19) 0.0597(18) 0.065(2) 0.0076(14) 0.0326(16) 0.0021(13)
C14 0.069(2) 0.0625(18) 0.0505(17) 0.0080(13) 0.0313(15) 0.0062(14)
C15 0.0495(17) 0.0458(15) 0.0490(16) 0.0008(12) 0.0207(13) 0.0057(12)
C16 0.0454(16) 0.0425(14) 0.0486(16) -0.0012(11) 0.0204(13) 0.0018(11)
C17 0.0510(19) 0.0672(19) 0.077(2) -0.0075(16) 0.0071(15) -0.0065(14)
C18 0.071(2) 0.0557(17) 0.0613(19) -0.0107(14) 0.0255(15) -0.0091(14)
C19 0.0561(19) 0.099(2) 0.0430(17) 0.0015(16) 0.0138(13) -0.0003(16)
C20 0.0563(18) 0.0613(17) 0.0449(16) -0.0009(13) 0.0155(13) 0.0065(13)
C21 0.073(2) 0.069(2) 0.073(2) -0.0164(17) 0.0162(17) -0.0076(16)
C22 0.070(2) 0.072(2) 0.064(2) 0.0030(16) 0.0163(16) 0.0212(16)
C23 0.084(3) 0.123(3) 0.0477(19) 0.0023(18) 0.0198(17) 0.015(2)
C24 0.062(2) 0.088(2) 0.084(2) 0.0195(19) 0.0422(19) 0.0002(17)
C25 0.115(7) 0.102(6) 0.189(10) 0.049(7) 0.099(7) -0.002(5)
C26 0.100(6) 0.153(8) 0.166(9) -0.009(7) 0.102(7) 0.013(6)
C27 0.056(5) 0.215(12) 0.119(7) 0.065(8) 0.039(5) -0.002(7)
C25' 0.126(10) 0.128(9) 0.223(13) -0.054(10) 0.116(10) -0.067(8)
C26' 0.114(9) 0.244(14) 0.127(9) -0.002(10) 0.087(7) -0.057(10)
C27' 0.094(9) 0.152(10) 0.198(15) 0.042(9) 0.104(10) 0.033(8)
C28 0.097(3) 0.123(3) 0.109(3) 0.032(2) 0.070(2) 0.032(2)
C29 0.090(3) 0.155(4) 0.066(2) -0.010(2) 0.0380(19) -0.037(2)
C30 0.114(3) 0.079(3) 0.132(4) -0.016(2) 0.036(3) -0.038(2)
C31 0.141(4) 0.073(3) 0.168(5) 0.021(3) 0.017(3) 0.032(2)

loop_
_atom_type_symbol
_atom_type_description
_atom_type_scat_dispersion_real
_atom_type_scat_dispersion_imag
_atom_type_scat_source
C C 0.0033 0.0016 'International Tables Vol C Tables 4.2.6.8 and 6.1.1.4'
H H 0.0000 0.0000 'International Tables Vol C Tables 4.2.6.8 and 6.1.1.4'
N N 0.0061 0.0033 'International Tables Vol C Tables 4.2.6.8 and 6.1.1.4'
O O 0.0106 0.0060 'International Tables Vol C Tables 4.2.6.8 and 6.1.1.4'
Mg Mg 0.0486 0.0363 'International Tables Vol C Tables 4.2.6.8 and 6.1.1.4'
Si Si 0.0817 0.0704 'International Tables Vol C Tables 4.2.6.8 and 6.1.1.4'

loop_
_geom_angle_atom_site_label_1
_geom_angle_atom_site_label_2
_geom_angle_atom_site_label_3
_geom_angle
O2 Mg1 N3 120.04(9)
O2 Mg1 N2 91.78(8)
N3 Mg1 N2 103.65(9)
O2 Mg1 N1 107.99(8)
N3 Mg1 N1 131.70(9)
N2 Mg1 N1 78.38(8)
O2 Mg1 O1 87.98(7)
N3 Mg1 O1 93.24(8)
N2 Mg1 O1 160.53(8)
N1 Mg1 O1 83.18(7)
O2 Mg1 Si1 148.43(6)
N3 Mg1 Si1 29.50(6)
N2 Mg1 Si1 102.95(6)
N1 Mg1 Si1 102.31(6)
O1 Mg1 Si1 86.96(6)
O2 Mg1 Si2 93.34(6)
N3 Mg1 Si2 27.28(6)
N2 Mg1 Si2 100.90(6)
N1 Mg1 Si2 158.67(7)
O1 Mg1 Si2 98.55(5)
Si1 Mg1 Si2 56.78(3)
N3 Si1 C28 115.43(14)
N3 Si1 C29 115.22(16)
C28 Si1 C29 106.61(16)
N3 Si1 Mg1 36.16(7)
C28 Si1 Mg1 122.29(12)
C29 Si1 Mg1 130.20(12)
N3 Si1 H1 108.4(11)
C28 Si1 H1 105.9(10)
C29 Si1 H1 104.4(11)
Mg1 Si1 H1 72.5(11)
N3 Si2 C31 115.75(17)
N3 Si2 C30 116.00(15)
C31 Si2 C30 105.4(2)
N3 Si2 Mg1 33.40(7)
C31 Si2 Mg1 122.32(15)
C30 Si2 Mg1 130.77(13)
N3 Si2 H2A 107.6(10)
C31 Si2 H2A 106.7(10)
C30 Si2 H2A 104.5(10)
Mg1 Si2 H2A 74.6(10)
C8 N1 C18 109.8(2)
C8 N1 C7 108.3(2)
C18 N1 C7 108.7(2)
C8 N1 Mg1 99.17(15)
C18 N1 Mg1 119.64(16)
C7 N1 Mg1 110.47(15)
C19 N2 C9 110.8(2)
C19 N2 C10 107.6(2)
C9 N2 C10 111.3(2)
C19 N2 Mg1 113.12(16)
C9 N2 Mg1 110.09(16)
C10 N2 Mg1 103.68(15)
Si2 N3 Si1 126.34(12)
Si2 N3 Mg1 119.32(11)
Si1 N3 Mg1 114.34(11)
C1 O1 C17 117.8(2)
C1 O1 Mg1 124.19(16)
C17 O1 Mg1 111.82(15)
C16 O2 Mg1 131.13(15)
C2 C1 C6 121.8(3)
C2 C1 O1 123.2(3)
C6 C1 O1 115.0(2)
C1 C2 C3 118.8(3)
C1 C2 H2 120.6
C3 C2 H2 120.6
C4 C3 C2 121.1(4)
C4 C3 H3 119.5
C2 C3 H3 119.5
C3 C4 C5 120.0(4)
C3 C4 H4 120.0
C5 C4 H4 120.0
C4 C5 C6 120.9(3)
C4 C5 H5 119.6
C6 C5 H5 119.6
C1 C6 C5 117.5(3)
C1 C6 C7 120.6(2)
C5 C6 C7 122.0(3)
C6 C7 N1 112.7(2)
C6 C7 H7A 109.1
N1 C7 H7A 109.1
C6 C7 H7B 109.1
N1 C7 H7B 109.1
H7A C7 H7B 107.8
N1 C8 C9 111.6(2)
N1 C8 H8A 109.3
C9 C8 H8A 109.3
N1 C8 H8B 109.3
C9 C8 H8B 109.3
H8A C8 H8B 108.0
N2 C9 C8 110.5(2)
N2 C9 H9A 109.6
C8 C9 H9A 109.6
N2 C9 H9B 109.6
C8 C9 H9B 109.6
H9A C9 H9B 108.1
C11 C10 N2 115.3(2)
C11 C10 H10A 108.4
N2 C10 H10A 108.4
C11 C10 H10B 108.4
N2 C10 H10B 108.4
H10A C10 H10B 107.5
C12 C11 C16 120.5(2)
C12 C11 C10 119.9(2)
C16 C11 C10 119.6(2)
C13 C12 C11 122.6(3)
C13 C12 H12 118.7
C11 C12 H12 118.7
C12 C13 C14 116.0(3)
C12 C13 C24 122.6(3)
C14 C13 C24 121.4(3)
C15 C14 C13 124.3(3)
C15 C14 H14 117.8
C13 C14 H14 117.8
C14 C15 C16 118.1(2)
C14 C15 C20 121.2(2)
C16 C15 C20 120.7(2)
O2 C16 C11 118.9(2)
O2 C16 C15 122.9(2)
C11 C16 C15 118.2(2)
O1 C17 H17A 109.5
O1 C17 H17B 109.5
H17A C17 H17B 109.5
O1 C17 H17C 109.5
H17A C17 H17C 109.5
H17B C17 H17C 109.5
N1 C18 H18A 109.5
N1 C18 H18B 109.5
H18A C18 H18B 109.5
N1 C18 H18C 109.5
H18A C18 H18C 109.5
H18B C18 H18C 109.5
N2 C19 H19A 109.5
N2 C19 H19B 109.5
H19A C19 H19B 109.5
N2 C19 H19C 109.5
H19A C19 H19C 109.5
H19B C19 H19C 109.5
C21 C20 C22 109.7(2)
C21 C20 C15 109.2(2)
C22 C20 C15 111.0(2)
C21 C20 C23 107.9(2)
C22 C20 C23 106.8(2)
C15 C20 C23 112.2(2)
C20 C21 H21A 109.5
C20 C21 H21B 109.5
H21A C21 H21B 109.5
C20 C21 H21C 109.5
H21A C21 H21C 109.5
H21B C21 H21C 109.5
C20 C22 H22A 109.5
C20 C22 H22B 109.5
H22A C22 H22B 109.5
C20 C22 H22C 109.5
H22A C22 H22C 109.5
H22B C22 H22C 109.5
C20 C23 H23A 109.5
C20 C23 H23B 109.5
H23A C23 H23B 109.5
C20 C23 H23C 109.5
H23A C23 H23C 109.5
H23B C23 H23C 109.5
C25 C24 C26' 66.1(7)
C25 C24 C27' 137.2(7)
C26' C24 C27' 106.9(9)
C25 C24 C27 110.9(7)
C26' C24 C27 129.5(7)
C27' C24 C27 39.0(6)
C25 C24 C13 109.6(4)
C26' C24 C13 114.5(5)
C27' C24 C13 111.2(6)
C27 C24 C13 113.4(5)
C25 C24 C26 107.3(7)
C26' C24 C26 42.1(7)
C27' C24 C26 71.0(7)
C27 C24 C26 106.8(7)
C13 C24 C26 108.7(4)
C25 C24 C25' 44.9(6)
C26' C24 C25' 107.8(8)
C27' C24 C25' 109.5(9)
C27 C24 C25' 71.9(8)
C13 C24 C25' 106.9(5)
C26 C24 C25' 141.2(6)
C24 C25 H25A 109.5
C24 C25 H25B 109.5
C24 C25 H25C 109.5
C24 C26 H26A 109.5
C24 C26 H26B 109.5
C24 C26 H26C 109.5
C24 C27 H27A 109.5
C24 C27 H27B 109.5
C24 C27 H27C 109.5
C24 C25' H25D 109.5
C24 C25' H25E 109.5
H25D C25' H25E 109.5
C24 C25' H25F 109.5
H25D C25' H25F 109.5
H25E C25' H25F 109.5
C24 C26' H26D 109.5
C24 C26' H26E 109.5
H26D C26' H26E 109.5
C24 C26' H26F 109.5
H26D C26' H26F 109.5
H26E C26' H26F 109.5
C24 C27' H27D 109.5
C24 C27' H27E 109.5
H27D C27' H27E 109.5
C24 C27' H27F 109.5
H27D C27' H27F 109.5
H27E C27' H27F 109.5
Si1 C28 H28A 109.5
Si1 C28 H28B 109.5
H28A C28 H28B 109.5
Si1 C28 H28C 109.5
H28A C28 H28C 109.5
H28B C28 H28C 109.5
Si1 C29 H29A 109.5
Si1 C29 H29B 109.5
H29A C29 H29B 109.5
Si1 C29 H29C 109.5
H29A C29 H29C 109.5
H29B C29 H29C 109.5
Si2 C30 H30A 109.5
Si2 C30 H30B 109.5
H30A C30 H30B 109.5
Si2 C30 H30C 109.5
H30A C30 H30C 109.5
H30B C30 H30C 109.5
Si2 C31 H31A 109.5
Si2 C31 H31B 109.5
H31A C31 H31B 109.5
Si2 C31 H31C 109.5
H31A C31 H31C 109.5
H31B C31 H31C 109.5

loop_
_geom_bond_atom_site_label_1
_geom_bond_atom_site_label_2
_geom_bond_distance
Mg1 O2 1.9145(19)
Mg1 N3 2.012(2)
Mg1 N2 2.231(2)
Mg1 N1 2.246(2)
Mg1 O1 2.2605(18)
Mg1 Si1 3.1063(12)
Mg1 Si2 3.1860(11)
Si1 N3 1.679(2)
Si1 C28 1.843(4)
Si1 C29 1.857(3)
Si1 H1 1.41(3)
Si2 N3 1.675(2)
Si2 C31 1.837(4)
Si2 C30 1.843(4)
Si2 H2A 1.47(3)
N1 C8 1.473(3)
N1 C18 1.479(3)
N1 C7 1.486(3)
N2 C19 1.470(3)
N2 C9 1.477(3)
N2 C10 1.496(3)
O1 C1 1.383(3)
O1 C17 1.434(3)
O2 C16 1.327(3)
C1 C2 1.371(4)
C1 C6 1.381(4)
C2 C3 1.372(5)
C2 H2 0.9300
C3 C4 1.346(5)
C3 H3 0.9300
C4 C5 1.375(5)
C4 H4 0.9300
C5 C6 1.385(4)
C5 H5 0.9300
C6 C7 1.487(4)
C7 H7A 0.9700
C7 H7B 0.9700
C8 C9 1.513(4)
C8 H8A 0.9700
C8 H8B 0.9700
C9 H9A 0.9700
C9 H9B 0.9700
C10 C11 1.489(3)
C10 H10A 0.9700
C10 H10B 0.9700
C11 C12 1.385(3)
C11 C16 1.404(3)
C12 C13 1.367(4)
C12 H12 0.9300
C13 C14 1.391(4)
C13 C24 1.521(4)
C14 C15 1.384(4)
C14 H14 0.9300
C15 C16 1.406(3)
C15 C20 1.530(4)
C17 H17A 0.9600
C17 H17B 0.9600
C17 H17C 0.9600
C18 H18A 0.9600
C18 H18B 0.9600
C18 H18C 0.9600
C19 H19A 0.9600
C19 H19B 0.9600
C19 H19C 0.9600
C20 C21 1.523(4)
C20 C22 1.525(4)
C20 C23 1.537(4)
C21 H21A 0.9600
C21 H21B 0.9600
C21 H21C 0.9600
C22 H22A 0.9600
C22 H22B 0.9600
C22 H22C 0.9600
C23 H23A 0.9600
C23 H23B 0.9600
C23 H23C 0.9600
C24 C25 1.487(8)
C24 C26' 1.491(11)
C24 C27' 1.500(11)
C24 C27 1.511(9)
C24 C26 1.545(9)
C24 C25' 1.556(10)
C25 H25A 0.9600
C25 H25B 0.9600
C25 H25C 0.9600
C26 H26A 0.9600
C26 H26B 0.9600
C26 H26C 0.9600
C27 H27A 0.9600
C27 H27B 0.9600
C27 H27C 0.9600
C25' H25D 0.9600
C25' H25E 0.9600
C25' H25F 0.9600
C26' H26D 0.9600
C26' H26E 0.9600
C26' H26F 0.9600
C27' H27D 0.9600
C27' H27E 0.9600
C27' H27F 0.9600
C28 H28A 0.9600
C28 H28B 0.9600
C28 H28C 0.9600
C29 H29A 0.9600
C29 H29B 0.9600
C29 H29C 0.9600
C30 H30A 0.9600
C30 H30B 0.9600
C30 H30C 0.9600
C31 H31A 0.9600
C31 H31B 0.9600
C31 H31C 0.9600

loop_
_geom_torsion_atom_site_label_1
_geom_torsion_atom_site_label_2
_geom_torsion_atom_site_label_3
_geom_torsion_atom_site_label_4
_geom_torsion
O2 Mg1 Si1 N3 20.90(17)
N2 Mg1 Si1 N3 -94.89(14)
N1 Mg1 Si1 N3 -175.61(14)
O1 Mg1 Si1 N3 102.05(13)
Si2 Mg1 Si1 N3 -0.23(12)
O2 Mg1 Si1 C28 -68.9(2)
N3 Mg1 Si1 C28 -89.77(19)
N2 Mg1 Si1 C28 175.33(16)
N1 Mg1 Si1 C28 94.62(16)
O1 Mg1 Si1 C28 12.28(16)
Si2 Mg1 Si1 C28 -90.00(15)
O2 Mg1 Si1 C29 98.7(2)
N3 Mg1 Si1 C29 77.8(2)
N2 Mg1 Si1 C29 -17.06(18)
N1 Mg1 Si1 C29 -97.77(18)
O1 Mg1 Si1 C29 179.88(18)
Si2 Mg1 Si1 C29 77.61(17)
O2 Mg1 Si2 N3 -168.86(14)
N2 Mg1 Si2 N3 98.68(14)
N1 Mg1 Si2 N3 12.7(2)
O1 Mg1 Si2 N3 -80.41(14)
Si1 Mg1 Si2 N3 0.24(13)
O2 Mg1 Si2 C31 102.6(2)
N3 Mg1 Si2 C31 -88.5(2)
N2 Mg1 Si2 C31 10.1(2)
N1 Mg1 Si2 C31 -75.8(3)
O1 Mg1 Si2 C31 -168.9(2)
Si1 Mg1 Si2 C31 -88.3(2)
O2 Mg1 Si2 C30 -93.71(19)
N3 Mg1 Si2 C30 75.1(2)
N2 Mg1 Si2 C30 173.8(2)
N1 Mg1 Si2 C30 87.9(3)
O1 Mg1 Si2 C30 -5.3(2)
Si1 Mg1 Si2 C30 75.39(19)
O2 Mg1 N1 C8 -49.73(17)
N3 Mg1 N1 C8 136.38(16)
N2 Mg1 N1 C8 38.36(16)
O1 Mg1 N1 C8 -135.36(16)
Si1 Mg1 N1 C8 139.27(15)
Si2 Mg1 N1 C8 128.60(19)
O2 Mg1 N1 C18 -168.85(18)
N3 Mg1 N1 C18 17.3(2)
N2 Mg1 N1 C18 -80.77(19)
O1 Mg1 N1 C18 105.52(19)
Si1 Mg1 N1 C18 20.15(19)
Si2 Mg1 N1 C18 9.5(3)
O2 Mg1 N1 C7 63.88(18)
N3 Mg1 N1 C7 -110.01(18)
N2 Mg1 N1 C7 151.97(18)
O1 Mg1 N1 C7 -21.75(17)
Si1 Mg1 N1 C7 -107.12(16)
Si2 Mg1 N1 C7 -117.8(2)
O2 Mg1 N2 C19 -142.73(19)
N3 Mg1 N2 C19 -21.2(2)
N1 Mg1 N2 C19 109.27(19)
O1 Mg1 N2 C19 128.3(3)
Si1 Mg1 N2 C19 9.13(19)
Si2 Mg1 N2 C19 -48.98(19)
O2 Mg1 N2 C9 92.67(17)
N3 Mg1 N2 C9 -145.80(17)
N1 Mg1 N2 C9 -15.33(17)
O1 Mg1 N2 C9 3.7(3)
Si1 Mg1 N2 C9 -115.47(16)
Si2 Mg1 N2 C9 -173.58(16)
O2 Mg1 N2 C10 -26.47(16)
N3 Mg1 N2 C10 95.07(16)
N1 Mg1 N2 C10 -134.47(16)
O1 Mg1 N2 C10 -115.4(3)
Si1 Mg1 N2 C10 125.39(14)
Si2 Mg1 N2 C10 67.28(15)
C31 Si2 N3 Si1 -69.2(3)
C30 Si2 N3 Si1 55.0(2)
Mg1 Si2 N3 Si1 -179.5(2)
C31 Si2 N3 Mg1 110.3(2)
C30 Si2 N3 Mg1 -125.47(18)
C28 Si1 N3 Si2 -69.8(2)
C29 Si1 N3 Si2 55.2(2)
Mg1 Si1 N3 Si2 179.5(2)
C28 Si1 N3 Mg1 110.61(16)
C29 Si1 N3 Mg1 -124.38(15)
O2 Mg1 N3 Si2 12.88(17)
N2 Mg1 N3 Si2 -87.34(13)
N1 Mg1 N3 Si2 -173.83(11)
O1 Mg1 N3 Si2 102.41(13)
Si1 Mg1 N3 Si2 -179.6(2)
O2 Mg1 N3 Si1 -167.54(10)
N2 Mg1 N3 Si1 92.24(12)
N1 Mg1 N3 Si1 5.75(18)
O1 Mg1 N3 Si1 -78.00(12)
Si2 Mg1 N3 Si1 179.6(2)
O2 Mg1 O1 C1 -144.17(19)
N3 Mg1 O1 C1 95.8(2)
N2 Mg1 O1 C1 -54.6(3)
N1 Mg1 O1 C1 -35.8(2)
Si1 Mg1 O1 C1 67.01(19)
Si2 Mg1 O1 C1 122.75(18)
O2 Mg1 O1 C17 64.19(19)
N3 Mg1 O1 C17 -55.80(19)
N2 Mg1 O1 C17 153.8(3)
N1 Mg1 O1 C17 172.57(19)
Si1 Mg1 O1 C17 -84.64(18)
Si2 Mg1 O1 C17 -28.89(19)
N3 Mg1 O2 C16 -126.6(2)
N2 Mg1 O2 C16 -19.7(2)
N1 Mg1 O2 C16 58.7(2)
O1 Mg1 O2 C16 140.8(2)
Si1 Mg1 O2 C16 -138.30(18)
Si2 Mg1 O2 C16 -120.7(2)
C17 O1 C1 C2 21.1(4)
Mg1 O1 C1 C2 -129.0(2)
C17 O1 C1 C6 -159.7(2)
Mg1 O1 C1 C6 50.2(3)
C6 C1 C2 C3 -1.7(4)
O1 C1 C2 C3 177.4(3)
C1 C2 C3 C4 1.4(5)
C2 C3 C4 C5 -0.8(6)
C3 C4 C5 C6 0.5(5)
C2 C1 C6 C5 1.4(4)
O1 C1 C6 C5 -177.8(2)
C2 C1 C6 C7 -178.6(3)
O1 C1 C6 C7 2.2(3)
C4 C5 C6 C1 -0.8(4)
C4 C5 C6 C7 179.2(3)
C1 C6 C7 N1 -70.3(3)
C5 C6 C7 N1 109.8(3)
C8 N1 C7 C6 178.8(2)
C18 N1 C7 C6 -61.9(3)
Mg1 N1 C7 C6 71.2(2)
C18 N1 C8 C9 66.9(3)
C7 N1 C8 C9 -174.6(2)
Mg1 N1 C8 C9 -59.3(2)
C19 N2 C9 C8 -137.7(2)
C10 N2 C9 C8 102.6(3)
Mg1 N2 C9 C8 -11.8(3)
N1 C8 C9 N2 50.6(3)
C19 N2 C10 C11 -173.6(2)
C9 N2 C10 C11 -52.0(3)
Mg1 N2 C10 C11 66.3(2)
N2 C10 C11 C12 116.1(3)
N2 C10 C11 C16 -65.8(3)
C16 C11 C12 C13 -1.4(4)
C10 C11 C12 C13 176.7(3)
C11 C12 C13 C14 -3.0(4)
C11 C12 C13 C24 175.8(3)
C12 C13 C14 C15 2.9(4)
C24 C13 C14 C15 -176.0(3)
C13 C14 C15 C16 1.6(4)
C13 C14 C15 C20 -176.6(2)
Mg1 O2 C16 C11 32.2(3)
Mg1 O2 C16 C15 -147.0(2)
C12 C11 C16 O2 -173.2(2)
C10 C11 C16 O2 8.8(3)
C12 C11 C16 C15 6.0(4)
C10 C11 C16 C15 -172.1(2)
C14 C15 C16 O2 173.1(2)
C20 C15 C16 O2 -8.7(4)
C14 C15 C16 C11 -6.0(3)
C20 C15 C16 C11 172.2(2)
C14 C15 C20 C21 119.9(3)
C16 C15 C20 C21 -58.3(3)
C14 C15 C20 C22 -119.1(3)
C16 C15 C20 C22 62.8(3)
C14 C15 C20 C23 0.3(3)
C16 C15 C20 C23 -177.8(2)
C12 C13 C24 C25 -116.6(7)
C14 C13 C24 C25 62.2(7)
C12 C13 C24 C26' 171.5(9)
C14 C13 C24 C26' -9.7(10)
C12 C13 C24 C27' 50.2(8)
C14 C13 C24 C27' -131.0(8)
C12 C13 C24 C27 7.9(7)
C14 C13 C24 C27 -173.3(6)
C12 C13 C24 C26 126.4(6)
C14 C13 C24 C26 -54.7(6)
C12 C13 C24 C25' -69.3(8)
C14 C13 C24 C25' 109.6(8)
